data_4026082
loop_
_publ_author_name
'Roman A. Valiulin'
'Teresa M. Arisco'
'Andrei G. Kutateladze'

_publ_contact_author_address
;Department of Chemistry and Biochemistry
University of Denver
FW Olin Hall, 202
2190 E. Iliff Ave
Denver, CO 80208
;
_publ_contact_author_email akutatel.edu
_publ_contact_author_fax 303-871-2254
_publ_contact_author_name 'Andrei Kutateladze'
_publ_contact_author_phone 303-871-2995
_publ_section_title
;
 Double-Tandem [4\p+2\p].[2\p+2\p].[4\p+2\p].[2\p+2\p] Synthetic Sequence
 with Photoprotolytic Oxametathesis and Photoepoxidation in the Chromone
 Series
;
_journal_name_full 'Journal of Organic Chemistry'
_journal_page_first 1319
_journal_page_last 1332
_journal_paper_doi 10.1021/jo102221q
_journal_volume 76
_journal_year 2011
_chemical_formula_moiety 'C27 H27 N O4'
_chemical_formula_sum 'C27 H27 N O4'
_chemical_formula_weight 429.50
_chemical_name_common none
_chemical_name_systematic
;
1S(R), 8S(R), 9R(S), 12R(S), 13R(S)-
15-cyano-13-dimethoxymethyl-11-phenyl-17-oxaheptacyclo
[6.5.4.1^9,12^.0^1,8^.0^2,7^.0^3,15^.0^6,16^]
octadec-10-ene-14-one
;
_space_group_IT_number 14
_symmetry_cell_setting monoclinic
_symmetry_space_group_name_Hall '-P 2ybc'
_symmetry_space_group_name_H-M 'P 1 21/c 1'
_atom_sites_solution_hydrogens geom
_atom_sites_solution_primary direct
_atom_sites_solution_secondary difmap
_audit_creation_method SHELXL-97
_cell_angle_alpha 90.00
_cell_angle_beta 96.053(4)
_cell_angle_gamma 90.00
_cell_formula_units_Z 4
_cell_length_a 8.8327(17)
_cell_length_b 36.546(8)
_cell_length_c 6.7047(13)
_cell_measurement_reflns_used 2053
_cell_measurement_temperature 296(2)
_cell_measurement_theta_max 24.61
_cell_measurement_theta_min 2.23
_cell_volume 2152.2(8)
_computing_cell_refinement 'Bruker SAINT'
_computing_data_collection 'Bruker APEX2'
_computing_data_reduction 'Bruker SAINT'
_computing_molecular_graphics 'Bruker SHELXTL'
_computing_publication_material 'Bruker SHELXTL'
_computing_structure_refinement 'SHELXL-97 (Sheldrick, 2008)'
_computing_structure_solution 'SHELXS-97 (Sheldrick, 2008)'
_diffrn_ambient_temperature 296(2)
_diffrn_detector_area_resol_mean 8.33
_diffrn_measured_fraction_theta_full 0.996
_diffrn_measured_fraction_theta_max 0.996
_diffrn_measurement_device_type 'Bruker D8 APEX II Diffractometer'
_diffrn_measurement_method '\f and \w scans'
_diffrn_radiation_monochromator graphite
_diffrn_radiation_source 'fine-focus sealed tube'
_diffrn_radiation_type MoK\a
_diffrn_radiation_wavelength 0.71073
_diffrn_reflns_av_R_equivalents 0.0361
_diffrn_reflns_av_sigmaI/netI 0.0483
_diffrn_reflns_limit_h_max 10
_diffrn_reflns_limit_h_min -9
_diffrn_reflns_limit_k_max 42
_diffrn_reflns_limit_k_min -37
_diffrn_reflns_limit_l_max 7
_diffrn_reflns_limit_l_min -7
_diffrn_reflns_number 9564
_diffrn_reflns_theta_full 24.11
_diffrn_reflns_theta_max 24.11
_diffrn_reflns_theta_min 2.23
_exptl_absorpt_coefficient_mu 0.089
_exptl_absorpt_correction_T_max 0.9975
_exptl_absorpt_correction_T_min 0.9539
_exptl_absorpt_correction_type multi-scan
_exptl_crystal_colour colourless
_exptl_crystal_density_diffrn 1.329
_exptl_crystal_description plate
_exptl_crystal_F_000 916
_exptl_crystal_size_max 0.54
_exptl_crystal_size_mid 0.39
_exptl_crystal_size_min 0.03
_refine_diff_density_max 0.182
_refine_diff_density_min -0.171
_refine_diff_density_rms 0.035
_refine_ls_extinction_method none
_refine_ls_goodness_of_fit_ref 0.795
_refine_ls_matrix_type full
_refine_ls_number_parameters 302
_refine_ls_number_reflns 3412
_refine_ls_number_restraints 0
_refine_ls_restrained_S_all 0.795
_refine_ls_R_factor_all 0.0819
_refine_ls_R_factor_gt 0.0489
_refine_ls_shift/su_max 0.001
_refine_ls_shift/su_mean 0.000
_refine_ls_structure_factor_coef Fsqd
_refine_ls_weighting_details 'calc w=1/[\s^2^(Fo^2^)+(0.0918P)^2^+1.8535P] where P=(Fo^2^+2Fc^2^)/3'
_refine_ls_weighting_scheme calc
_refine_ls_wR_factor_gt 0.1271
_refine_ls_wR_factor_ref 0.1492
_reflns_number_gt 2322
_reflns_number_total 3412
_reflns_threshold_expression >2sigma(I)
_cod_data_source_file jo102221q_si_013.cif
_cod_data_source_block rav28577
_cod_original_cell_volume 2152.2(7)
_cod_original_sg_symbol_H-M 'P 1 21/c 1 '
_cod_database_code 4026082

loop_
_symmetry_equiv_pos_as_xyz
'x, y, z'
'-x, y+1/2, -z+1/2'
'-x, -y, -z'
'x, -y-1/2, z-1/2'

loop_
_atom_site_label
_atom_site_type_symbol
_atom_site_fract_x
_atom_site_fract_y
_atom_site_fract_z
_atom_site_U_iso_or_equiv
_atom_site_adp_type
_atom_site_occupancy
_atom_site_symmetry_multiplicity
_atom_site_calc_flag
_atom_site_refinement_flags
O1 O 0.2651(2) 0.60775(6) 0.3256(3) 0.0555(6) Uani 1 1 d .
O2 O 0.4687(2) 0.54258(5) 0.5338(3) 0.0461(5) Uani 1 1 d .
C300 C 0.1759(5) 0.68928(16) 0.8294(9) 0.0880(14) Uani 1 1 d .
O4 O 0.4603(2) 0.70757(5) 0.6838(3) 0.0581(6) Uani 1 1 d .
O100 O 0.2566(2) 0.66773(5) 0.7005(3) 0.0516(5) Uani 1 1 d .
C1 C 0.9270(4) 0.70845(12) 1.2913(6) 0.0783(11) Uani 1 1 d .
H1 H 0.9682 0.7248 1.3885 0.094 Uiso 1 1 calc R
C2 C 0.8166(4) 0.71978(11) 1.1448(6) 0.0788(11) Uani 1 1 d .
H2 H 0.7832 0.7439 1.1432 0.095 Uiso 1 1 calc R
C3 C 0.7547(4) 0.69567(9) 0.9995(5) 0.0634(9) Uani 1 1 d .
H3A H 0.6820 0.7039 0.8991 0.076 Uiso 1 1 calc R
C4 C 0.8002(3) 0.65936(8) 1.0020(5) 0.0484(7) Uani 1 1 d .
C5 C 0.7393(3) 0.63283(8) 0.8484(4) 0.0463(7) Uani 1 1 d .
C6 C 0.6619(3) 0.64182(8) 0.6393(4) 0.0471(7) Uani 1 1 d .
H6 H 0.7025 0.6645 0.5875 0.057 Uiso 1 1 calc R
C7 C 0.4853(3) 0.64226(7) 0.6182(4) 0.0397(7) Uani 1 1 d .
H7 H 0.4548 0.6479 0.4769 0.048 Uiso 1 1 calc R
C8 C 0.4155(3) 0.60467(7) 0.6528(4) 0.0349(6) Uani 1 1 d .
C9 C 0.2931(3) 0.59423(7) 0.4882(4) 0.0384(6) Uani 1 1 d .
C10 C 0.2093(3) 0.56245(7) 0.5746(4) 0.0359(6) Uani 1 1 d .
C11 C 0.0685(3) 0.55204(8) 0.4565(4) 0.0424(7) Uani 1 1 d .
N1 N -0.0435(3) 0.54402(8) 0.3678(4) 0.0617(8) Uani 1 1 d .
C13 C 0.9132(3) 0.64900(10) 1.1514(5) 0.0582(8) Uani 1 1 d .
H13 H 0.9473 0.6249 1.1548 0.070 Uiso 1 1 calc R
C14 C 0.9758(4) 0.67290(11) 1.2934(5) 0.0709(10) Uani 1 1 d .
H14 H 1.0514 0.6651 1.3911 0.085 Uiso 1 1 calc R
C15 C 0.7524(3) 0.59667(9) 0.8642(5) 0.0525(8) Uani 1 1 d .
H15 H 0.7949 0.5845 0.9785 0.063 Uiso 1 1 calc R
C16 C 0.6897(3) 0.57790(8) 0.6732(5) 0.0512(8) Uani 1 1 d .
H16 H 0.7478 0.5559 0.6461 0.061 Uiso 1 1 calc R
C17 C 0.7084(3) 0.60842(9) 0.5213(5) 0.0563(8) Uani 1 1 d .
H17A H 0.6413 0.6049 0.3987 0.068 Uiso 1 1 calc R
H17B H 0.8127 0.6103 0.4896 0.068 Uiso 1 1 calc R
C18 C 0.3469(3) 0.59240(7) 0.8486(4) 0.0350(6) Uani 1 1 d .
H18 H 0.3562 0.6101 0.9587 0.042 Uiso 1 1 calc R
C19 C 0.1853(3) 0.57883(8) 0.7830(4) 0.0381(6) Uani 1 1 d .
H19 H 0.1145 0.5995 0.7672 0.046 Uiso 1 1 calc R
C20 C 0.3293(3) 0.53029(7) 0.6025(4) 0.0415(7) Uani 1 1 d .
H20 H 0.2914 0.5080 0.5332 0.050 Uiso 1 1 calc R
C21 C 0.5234(3) 0.56985(7) 0.6790(4) 0.0402(7) Uani 1 1 d .
C22 C 0.4561(3) 0.55948(7) 0.8737(4) 0.0401(7) Uani 1 1 d .
H22 H 0.5277 0.5594 0.9957 0.048 Uiso 1 1 calc R
C23 C 0.3711(3) 0.52379(8) 0.8250(4) 0.0443(7) Uani 1 1 d .
H23 H 0.4417 0.5031 0.8448 0.053 Uiso 1 1 calc R
C24 C 0.2389(3) 0.51824(9) 0.9480(4) 0.0534(8) Uani 1 1 d .
H24A H 0.2768 0.5157 1.0885 0.064 Uiso 1 1 calc R
H24B H 0.1855 0.4959 0.9060 0.064 Uiso 1 1 calc R
C25 C 0.1289(3) 0.55056(8) 0.9220(4) 0.0497(8) Uani 1 1 d .
H25A H 0.0291 0.5420 0.8674 0.060 Uiso 1 1 calc R
H25B H 0.1192 0.5616 1.0516 0.060 Uiso 1 1 calc R
C26 C 0.4149(3) 0.67197(8) 0.7346(4) 0.0442(7) Uani 1 1 d .
H26 H 0.4458 0.6680 0.8778 0.053 Uiso 1 1 calc R
C27 C 0.4221(5) 0.71839(11) 0.4809(6) 0.0919(13) Uani 1 1 d .
H27A H 0.4912 0.7072 0.3980 0.138 Uiso 1 1 calc R
H27B H 0.4293 0.7445 0.4708 0.138 Uiso 1 1 calc R
H27C H 0.3199 0.7108 0.4370 0.138 Uiso 1 1 calc R
H101 H 0.198(6) 0.7181(17) 0.810(8) 0.16(2) Uiso 1 1 d .
H112 H 0.213(5) 0.6828(13) 0.975(7) 0.123(18) Uiso 1 1 d .
H113 H 0.071(5) 0.6848(10) 0.794(5) 0.087(12) Uiso 1 1 d .

loop_
_atom_site_aniso_label
_atom_site_aniso_U_11
_atom_site_aniso_U_22
_atom_site_aniso_U_33
_atom_site_aniso_U_23
_atom_site_aniso_U_13
_atom_site_aniso_U_12
O1 0.0720(14) 0.0552(14) 0.0380(11) 0.0053(10) 0.0003(10) -0.0078(11)
O2 0.0480(11) 0.0364(12) 0.0558(11) -0.0093(9) 0.0143(9) 0.0011(9)
C300 0.054(2) 0.095(4) 0.119(4) -0.038(3) 0.027(3) 0.006(2)
O4 0.0570(13) 0.0325(13) 0.0832(15) 0.0058(10) -0.0007(11) -0.0025(10)
O100 0.0388(11) 0.0445(13) 0.0713(13) -0.0084(10) 0.0047(9) 0.0039(9)
C1 0.069(2) 0.078(3) 0.085(3) -0.011(2) -0.009(2) -0.017(2)
C2 0.071(2) 0.053(2) 0.109(3) -0.011(2) -0.009(2) -0.0073(19)
C3 0.0489(18) 0.051(2) 0.087(2) 0.0045(18) -0.0101(17) -0.0040(16)
C4 0.0352(15) 0.0434(19) 0.0672(19) 0.0063(15) 0.0081(14) -0.0075(13)
C5 0.0295(14) 0.044(2) 0.0664(19) 0.0070(15) 0.0065(13) -0.0005(13)
C6 0.0434(16) 0.0395(18) 0.0601(18) 0.0059(14) 0.0131(13) -0.0064(13)
C7 0.0424(15) 0.0329(16) 0.0439(15) 0.0043(12) 0.0046(12) -0.0009(12)
C8 0.0342(14) 0.0335(16) 0.0378(13) -0.0021(11) 0.0074(11) 0.0019(11)
C9 0.0442(15) 0.0368(17) 0.0351(14) -0.0033(12) 0.0081(12) 0.0033(13)
C10 0.0357(14) 0.0379(16) 0.0340(13) -0.0027(11) 0.0027(11) -0.0027(12)
C11 0.0460(17) 0.0415(18) 0.0402(15) -0.0037(12) 0.0075(13) -0.0006(14)
N1 0.0517(16) 0.075(2) 0.0568(16) -0.0128(14) -0.0016(13) -0.0088(14)
C13 0.0507(18) 0.056(2) 0.067(2) 0.0078(17) -0.0001(16) -0.0018(16)
C14 0.067(2) 0.070(3) 0.072(2) 0.007(2) -0.0083(18) -0.009(2)
C15 0.0335(15) 0.046(2) 0.077(2) 0.0103(16) 0.0015(14) 0.0016(13)
C16 0.0405(16) 0.0348(18) 0.080(2) -0.0016(15) 0.0158(15) 0.0059(13)
C17 0.0433(17) 0.054(2) 0.076(2) -0.0045(16) 0.0254(15) -0.0013(15)
C18 0.0372(14) 0.0334(16) 0.0346(13) -0.0043(11) 0.0044(11) -0.0022(12)
C19 0.0396(14) 0.0384(17) 0.0368(14) -0.0051(12) 0.0065(11) 0.0012(12)
C20 0.0432(16) 0.0309(16) 0.0507(16) -0.0069(12) 0.0067(13) -0.0036(13)
C21 0.0384(15) 0.0314(16) 0.0512(16) -0.0062(12) 0.0066(12) 0.0018(12)
C22 0.0374(14) 0.0385(17) 0.0429(15) 0.0032(12) -0.0027(12) -0.0036(12)
C23 0.0467(16) 0.0344(17) 0.0504(16) 0.0064(12) -0.0014(13) -0.0023(13)
C24 0.0605(19) 0.050(2) 0.0478(17) 0.0091(14) -0.0019(14) -0.0175(16)
C25 0.0505(17) 0.058(2) 0.0424(15) -0.0035(14) 0.0120(13) -0.0126(15)
C26 0.0437(16) 0.0335(17) 0.0541(17) 0.0017(13) -0.0006(13) -0.0002(13)
C27 0.104(3) 0.060(3) 0.109(3) 0.040(2) -0.003(3) -0.001(2)

loop_
_atom_type_symbol
_atom_type_description
_atom_type_scat_dispersion_real
_atom_type_scat_dispersion_imag
_atom_type_scat_source
C C 0.0033 0.0016 'International Tables Vol C Tables 4.2.6.8 and 6.1.1.4'
H H 0.0000 0.0000 'International Tables Vol C Tables 4.2.6.8 and 6.1.1.4'
N N 0.0061 0.0033 'International Tables Vol C Tables 4.2.6.8 and 6.1.1.4'
O O 0.0106 0.0060 'International Tables Vol C Tables 4.2.6.8 and 6.1.1.4'

loop_
_geom_angle_atom_site_label_1
_geom_angle_atom_site_label_2
_geom_angle_atom_site_label_3
_geom_angle
C20 O2 C21 103.78(19)
O100 C300 H101 111(3)
O100 C300 H112 109(3)
H101 C300 H112 107(4)
O100 C300 H113 107(2)
H101 C300 H113 109(4)
H112 C300 H113 114(4)
C26 O4 C27 116.2(2)
C26 O100 C300 113.4(3)
C14 C1 C2 119.5(4)
C14 C1 H1 120.2
C2 C1 H1 120.2
C1 C2 C3 120.7(4)
C1 C2 H2 119.7
C3 C2 H2 119.7
C2 C3 C4 120.6(3)
C2 C3 H3A 119.7
C4 C3 H3A 119.7
C3 C4 C13 117.1(3)
C3 C4 C5 122.5(3)
C13 C4 C5 120.4(3)
C15 C5 C4 125.2(3)
C15 C5 C6 108.2(3)
C4 C5 C6 126.5(3)
C5 C6 C17 100.6(2)
C5 C6 C7 115.7(2)
C17 C6 C7 106.4(2)
C5 C6 H6 111.2
C17 C6 H6 111.2
C7 C6 H6 111.2
C26 C7 C8 111.8(2)
C26 C7 C6 115.2(2)
C8 C7 C6 113.2(2)
C26 C7 H7 105.2
C8 C7 H7 105.2
C6 C7 H7 105.2
C9 C8 C7 112.6(2)
C9 C8 C18 103.3(2)
C7 C8 C18 125.4(2)
C9 C8 C21 104.7(2)
C7 C8 C21 119.2(2)
C18 C8 C21 87.63(19)
O1 C9 C8 128.6(3)
O1 C9 C10 126.7(2)
C8 C9 C10 104.7(2)
C11 C10 C9 114.5(2)
C11 C10 C19 113.6(2)
C9 C10 C19 99.6(2)
C11 C10 C20 113.2(2)
C9 C10 C20 105.4(2)
C19 C10 C20 109.5(2)
N1 C11 C10 178.4(3)
C14 C13 C4 122.4(3)
C14 C13 H13 118.8
C4 C13 H13 118.8
C13 C14 C1 119.7(3)
C13 C14 H14 120.1
C1 C14 H14 120.1
C5 C15 C16 111.3(3)
C5 C15 H15 124.3
C16 C15 H15 124.3
C21 C16 C15 109.9(2)
C21 C16 C17 109.5(2)
C15 C16 C17 100.3(2)
C21 C16 H16 112.2
C15 C16 H16 112.2
C17 C16 H16 112.2
C16 C17 C6 100.6(2)
C16 C17 H17A 111.7
C6 C17 H17A 111.7
C16 C17 H17B 111.7
C6 C17 H17B 111.7
H17A C17 H17B 109.4
C19 C18 C22 109.4(2)
C19 C18 C8 106.44(19)
C22 C18 C8 91.28(19)
C19 C18 H18 115.6
C22 C18 H18 115.6
C8 C18 H18 115.6
C25 C19 C18 113.7(2)
C25 C19 C10 112.1(2)
C18 C19 C10 99.85(19)
C25 C19 H19 110.3
C18 C19 H19 110.3
C10 C19 H19 110.3
O2 C20 C23 103.7(2)
O2 C20 C10 108.5(2)
C23 C20 C10 108.9(2)
O2 C20 H20 111.8
C23 C20 H20 111.8
C10 C20 H20 111.8
O2 C21 C16 112.2(2)
O2 C21 C22 105.7(2)
C16 C21 C22 122.5(2)
O2 C21 C8 108.9(2)
C16 C21 C8 114.7(2)
C22 C21 C8 90.57(19)
C23 C22 C21 104.8(2)
C23 C22 C18 110.9(2)
C21 C22 C18 90.47(19)
C23 C22 H22 115.9
C21 C22 H22 115.9
C18 C22 H22 115.9
C24 C23 C20 115.8(2)
C24 C23 C22 112.9(2)
C20 C23 C22 98.1(2)
C24 C23 H23 109.8
C20 C23 H23 109.8
C22 C23 H23 109.8
C23 C24 C25 110.6(2)
C23 C24 H24A 109.5
C25 C24 H24A 109.5
C23 C24 H24B 109.5
C25 C24 H24B 109.5
H24A C24 H24B 108.1
C19 C25 C24 110.6(2)
C19 C25 H25A 109.5
C24 C25 H25A 109.5
C19 C25 H25B 109.5
C24 C25 H25B 109.5
H25A C25 H25B 108.1
O100 C26 O4 111.5(2)
O100 C26 C7 107.1(2)
O4 C26 C7 113.2(2)
O100 C26 H26 108.3
O4 C26 H26 108.3
C7 C26 H26 108.3
O4 C27 H27A 109.5
O4 C27 H27B 109.5
H27A C27 H27B 109.5
O4 C27 H27C 109.5
H27A C27 H27C 109.5
H27B C27 H27C 109.5

loop_
_geom_bond_atom_site_label_1
_geom_bond_atom_site_label_2
_geom_bond_distance
O1 C9 1.198(3)
O2 C20 1.432(3)
O2 C21 1.441(3)
C300 O100 1.416(4)
C300 H101 1.08(6)
C300 H112 1.02(5)
C300 H113 0.95(4)
O4 C26 1.414(3)
O4 C27 1.423(4)
O100 C26 1.401(3)
C1 C14 1.369(5)
C1 C2 1.373(5)
C1 H1 0.9300
C2 C3 1.383(5)
C2 H2 0.9300
C3 C4 1.386(4)
C3 H3A 0.9300
C4 C13 1.390(4)
C4 C5 1.474(4)
C5 C15 1.330(4)
C5 C6 1.530(4)
C6 C17 1.534(4)
C6 C7 1.551(4)
C6 H6 0.9800
C7 C26 1.509(4)
C7 C8 1.533(4)
C7 H7 0.9800
C8 C9 1.510(4)
C8 C18 1.568(3)
C8 C21 1.589(4)
C9 C10 1.524(4)
C10 C11 1.453(4)
C10 C19 1.555(3)
C10 C20 1.580(4)
C11 N1 1.137(3)
C13 C14 1.365(5)
C13 H13 0.9300
C14 H14 0.9300
C15 C16 1.506(4)
C15 H15 0.9300
C16 C21 1.502(4)
C16 C17 1.531(4)
C16 H16 0.9800
C17 H17A 0.9700
C17 H17B 0.9700
C18 C19 1.531(3)
C18 C22 1.540(4)
C18 H18 0.9800
C19 C25 1.511(4)
C19 H19 0.9800
C20 C23 1.517(4)
C20 H20 0.9800
C21 C22 1.538(4)
C22 C23 1.523(4)
C22 H22 0.9800
C23 C24 1.513(4)
C23 H23 0.9800
C24 C25 1.528(4)
C24 H24A 0.9700
C24 H24B 0.9700
C25 H25A 0.9700
C25 H25B 0.9700
C26 H26 0.9800
C27 H27A 0.9600
C27 H27B 0.9600
C27 H27C 0.9600
